data_7238807
loop_
_publ_author_name
'Seike, Aya'
'Yamagami, Kaoru'
'Kakitani, Yoshimasa'
'Kuwajima, Miki'
'Uoyama, Hiroki'
'Nagaoka, Shin-ichi'
'Nakae, Takahiro'
'Mori, Shigeki'
'Okujima, Tetsuo'
'Uno, Hidemitsu'

_publ_section_title
;
 Synthesis, structure and properties of ethyl
 naphth[2,3-f]isoindole-1-carboxylate
;
_journal_issue 9
_journal_name_full 'RSC Advances'
_journal_page_first 3006
_journal_paper_doi 10.1039/c2ra22870j
_journal_volume 3
_journal_year 2013
_chemical_formula_moiety 'C16 H21 N O3'
_chemical_formula_sum 'C16 H21 N O3'
_chemical_formula_weight 275.35
_space_group_IT_number 14
_space_group_name_Hall '-P 2ybc'
_space_group_name_H-M_alt 'P 1 21/c 1'
_symmetry_cell_setting monoclinic
_symmetry_Int_Tables_number 14
_symmetry_space_group_name_Hall '-P 2ybc'
_symmetry_space_group_name_H-M 'P 1 21/c 1'
_atom_sites_solution_hydrogens geom
_atom_sites_solution_primary direct
_atom_sites_solution_secondary difmap
_cell_angle_alpha 90.0000
_cell_angle_beta 94.300(6)
_cell_angle_gamma 90.0000
_cell_formula_units_Z 4
_cell_length_a 8.651(4)
_cell_length_b 9.558(4)
_cell_length_c 17.186(7)
_cell_measurement_reflns_used 5154
_cell_measurement_temperature 120(2)
_cell_measurement_theta_max 31.02
_cell_measurement_theta_min 2.36
_cell_volume 1417.0(11)
_computing_cell_refinement CrystalClear
_computing_data_collection 'CrystalClear (Rigaku Inc., 2008)'
_computing_data_reduction CrystalClear
_computing_molecular_graphics 'CrystalStructure 4.0'
_computing_publication_material 'CrystalStructure 4.0 (Rigaku, 2010)'
_computing_structure_refinement 'SHELXL97 (Sheldrick, 2008)'
_computing_structure_solution 'SIR2004 (Burla, et al., 2005)'
_diffrn_ambient_temperature 120(0)
_diffrn_detector_area_resol_mean 14.222
_diffrn_measured_fraction_theta_full 1.000
_diffrn_measured_fraction_theta_max 1.000
_diffrn_measurement_device_type 'Rigaku Saturn724'
_diffrn_measurement_method \w
_diffrn_radiation_type 'Mo K\a'
_diffrn_radiation_wavelength 0.71075
_diffrn_reflns_av_R_equivalents 0.0306
_diffrn_reflns_av_sigmaI/netI 0.0168
_diffrn_reflns_limit_h_max 11
_diffrn_reflns_limit_h_min -11
_diffrn_reflns_limit_k_max 12
_diffrn_reflns_limit_k_min -12
_diffrn_reflns_limit_l_max 22
_diffrn_reflns_limit_l_min -22
_diffrn_reflns_number 22439
_diffrn_reflns_theta_full 27.50
_diffrn_reflns_theta_max 27.50
_diffrn_standards_number 0
_exptl_absorpt_coefficient_mu 0.089
_exptl_absorpt_correction_T_max 0.993
_exptl_absorpt_correction_T_min 0.923
_exptl_absorpt_correction_type multi-scan
_exptl_absorpt_process_details 'REQAB (Rigaku, 1998)'
_exptl_crystal_colour colorless
_exptl_crystal_density_diffrn 1.291
_exptl_crystal_density_method 'not measured'
_exptl_crystal_description prism
_exptl_crystal_F_000 592.00
_exptl_crystal_size_max 0.200
_exptl_crystal_size_mid 0.120
_exptl_crystal_size_min 0.080
_refine_diff_density_max 0.300
_refine_diff_density_min -0.280
_refine_ls_extinction_method none
_refine_ls_goodness_of_fit_ref 1.050
_refine_ls_hydrogen_treatment mixed
_refine_ls_number_parameters 255
_refine_ls_number_reflns 3264
_refine_ls_number_restraints 0
_refine_ls_restrained_S_all 1.050
_refine_ls_R_factor_all 0.0413
_refine_ls_R_factor_gt 0.0396
_refine_ls_shift/su_max 0.000
_refine_ls_shift/su_mean 0.000
_refine_ls_structure_factor_coef Fsqd
_refine_ls_weighting_details 'w = 1/[\s^2^(Fo^2^)+(0.0466P)^2^+0.6124P] where P=(Fo^2^+2Fc^2^)/3'
_refine_ls_weighting_scheme calc
_refine_ls_wR_factor_gt 0.0934
_refine_ls_wR_factor_ref 0.0950
_reflns_number_gt 3139
_reflns_number_total 3266
_reflns_threshold_expression F^2^>2.0\s(F^2^)
_cod_data_source_file c2ra22870j.txt
_cod_data_source_block BCODpyrroleOtBu
_cod_original_cell_volume 1417.1(10)
_cod_database_code 7238807

loop_
_symmetry_equiv_pos_as_xyz
'x, y, z'
'-x, y+1/2, -z+1/2'
'-x, -y, -z'
'x, -y-1/2, z-1/2'

loop_
_atom_site_label
_atom_site_type_symbol
_atom_site_fract_x
_atom_site_fract_y
_atom_site_fract_z
_atom_site_U_iso_or_equiv
_atom_site_adp_type
_atom_site_occupancy
_atom_site_symmetry_multiplicity
_atom_site_calc_flag
_atom_site_refinement_flags
O1 O 0.32668(8) 0.82208(8) 0.48254(4) 0.01384(17) Uani 1 1 d .
O2 O 0.64465(9) 0.65529(8) 0.70694(4) 0.01839(18) Uani 1 1 d .
O3 O 0.71884(10) 0.43524(9) 0.67906(5) 0.0250(2) Uani 1 1 d .
N1 N 0.45399(11) 0.40982(10) 0.57240(5) 0.0160(2) Uani 1 1 d .
H1 H 0.5236(18) 0.3435(17) 0.5642(9) 0.028(4) Uiso 1 1 d .
C1 C 0.48730(12) 0.52778(11) 0.61770(6) 0.0146(2) Uani 1 1 d .
C2 C 0.31576(12) 0.42806(11) 0.52919(6) 0.0157(2) Uani 1 1 d .
H2 H 0.2792(16) 0.3556(15) 0.4933(8) 0.021(3) Uiso 1 1 d .
C3 C 0.25946(12) 0.55749(11) 0.54725(6) 0.0140(2) Uani 1 1 d .
C4 C 0.12539(12) 0.65830(11) 0.53320(6) 0.0145(2) Uani 1 1 d .
H4 H 0.0540(16) 0.6464(14) 0.4859(8) 0.017(3) Uiso 1 1 d .
C5 C 0.04975(13) 0.67147(12) 0.61089(6) 0.0180(2) Uani 1 1 d .
H5 H -0.0543(18) 0.6361(16) 0.6199(8) 0.027(4) Uiso 1 1 d .
C6 C 0.15135(13) 0.73180(12) 0.66259(6) 0.0176(2) Uani 1 1 d .
H6 H 0.1382(16) 0.7519(16) 0.7174(9) 0.025(4) Uiso 1 1 d .
C7 C 0.30083(12) 0.76168(11) 0.62241(6) 0.0142(2) Uani 1 1 d .
H7 H 0.3707(16) 0.8308(14) 0.6477(8) 0.016(3) Uiso 1 1 d .
C8 C 0.36677(12) 0.62047(11) 0.60225(6) 0.0133(2) Uani 1 1 d .
C9 C 0.22028(12) 0.79933(11) 0.54018(6) 0.0138(2) Uani 1 1 d .
H9 H 0.1505(16) 0.8810(15) 0.5446(8) 0.017 Uiso 1 1 d xyz
C10 C 0.62760(12) 0.53130(11) 0.66982(6) 0.0158(2) Uani 1 1 d .
C11 C 0.77201(13) 0.66365(12) 0.76689(6) 0.0183(2) Uani 1 1 d .
H11A H 0.8638(17) 0.6170(16) 0.7480(8) 0.025(3) Uiso 1 1 d .
H11B H 0.7384(17) 0.6127(16) 0.8129(9) 0.025(3) Uiso 1 1 d .
C12 C 0.80041(14) 0.81596(13) 0.78386(7) 0.0232(3) Uani 1 1 d .
H12A H 0.838(2) 0.8645(18) 0.7370(10) 0.037(3) Uiso 1 1 d .
H12B H 0.879(2) 0.8262(17) 0.8289(10) 0.037(3) Uiso 1 1 d .
H12C H 0.707(2) 0.8619(18) 0.7980(10) 0.037(3) Uiso 1 1 d .
C13 C 0.27836(12) 0.92229(11) 0.42104(6) 0.0141(2) Uani 1 1 d .
C14 C 0.27915(14) 1.07048(12) 0.45421(7) 0.0185(2) Uani 1 1 d .
H14A H 0.2009(18) 1.0838(16) 0.4948(9) 0.029(2) Uiso 1 1 d .
H14B H 0.2473(18) 1.1380(17) 0.4115(9) 0.029(2) Uiso 1 1 d .
H14C H 0.3839(18) 1.0953(17) 0.4776(9) 0.029(2) Uiso 1 1 d .
C15 C 0.11935(13) 0.88258(12) 0.38294(6) 0.0180(2) Uani 1 1 d .
H15A H 0.1219(17) 0.7849(17) 0.3638(8) 0.026(2) Uiso 1 1 d .
H15B H 0.0956(17) 0.9444(16) 0.3379(9) 0.026(2) Uiso 1 1 d .
H15C H 0.0350(17) 0.8937(16) 0.4196(9) 0.026(2) Uiso 1 1 d .
C16 C 0.40124(13) 0.90880(12) 0.36232(6) 0.0182(2) Uani 1 1 d .
H16A H 0.5082(18) 0.9244(16) 0.3886(9) 0.026(2) Uiso 1 1 d .
H16B H 0.3817(17) 0.9802(16) 0.3214(9) 0.026(2) Uiso 1 1 d .
H16C H 0.3984(17) 0.8155(16) 0.3369(9) 0.026(2) Uiso 1 1 d .

loop_
_atom_site_aniso_label
_atom_site_aniso_U_11
_atom_site_aniso_U_22
_atom_site_aniso_U_33
_atom_site_aniso_U_23
_atom_site_aniso_U_13
_atom_site_aniso_U_12
O1 0.0130(3) 0.0144(4) 0.0142(3) 0.0034(3) 0.0017(3) 0.0021(3)
O2 0.0153(4) 0.0194(4) 0.0196(4) -0.0014(3) -0.0047(3) 0.0025(3)
O3 0.0221(4) 0.0205(4) 0.0310(5) -0.0007(3) -0.0070(3) 0.0071(3)
N1 0.0164(4) 0.0137(4) 0.0177(4) 0.0004(3) 0.0008(3) 0.0026(3)
C1 0.0149(5) 0.0148(5) 0.0144(5) 0.0015(4) 0.0023(4) 0.0001(4)
C2 0.0175(5) 0.0144(5) 0.0153(5) 0.0006(4) 0.0010(4) -0.0019(4)
C3 0.0134(5) 0.0151(5) 0.0136(5) 0.0013(4) 0.0014(4) -0.0010(4)
C4 0.0122(5) 0.0168(5) 0.0144(5) 0.0007(4) 0.0000(4) -0.0001(4)
C5 0.0144(5) 0.0215(5) 0.0185(5) 0.0030(4) 0.0039(4) 0.0023(4)
C6 0.0173(5) 0.0202(5) 0.0155(5) 0.0012(4) 0.0035(4) 0.0038(4)
C7 0.0141(5) 0.0154(5) 0.0129(5) -0.0004(4) 0.0004(4) 0.0012(4)
C8 0.0133(5) 0.0142(5) 0.0123(4) 0.0015(4) 0.0018(4) -0.0003(4)
C9 0.0131(5) 0.0148(5) 0.0136(5) -0.0003(4) 0.0014(4) 0.0014(4)
C10 0.0147(5) 0.0168(5) 0.0160(5) 0.0031(4) 0.0021(4) 0.0011(4)
C11 0.0152(5) 0.0239(6) 0.0154(5) 0.0023(4) -0.0024(4) 0.0011(4)
C12 0.0214(6) 0.0256(6) 0.0215(6) -0.0052(5) -0.0054(4) 0.0052(5)
C13 0.0144(5) 0.0133(5) 0.0142(5) 0.0027(4) -0.0012(4) 0.0010(4)
C14 0.0213(5) 0.0132(5) 0.0205(5) -0.0001(4) -0.0015(4) 0.0014(4)
C15 0.0158(5) 0.0202(5) 0.0174(5) 0.0014(4) -0.0026(4) -0.0005(4)
C16 0.0185(5) 0.0189(5) 0.0172(5) 0.0043(4) 0.0017(4) 0.0014(4)

loop_
_atom_type_symbol
_atom_type_description
_atom_type_scat_dispersion_real
_atom_type_scat_dispersion_imag
_atom_type_scat_source
C C 0.0033 0.0016
;
International Tables for Crystallography
(1992, Vol. C, Tables 4.2.6.8 and 6.1.1.4)
;
H H 0.0000 0.0000
;
International Tables for Crystallography
(1992, Vol. C, Table 6.1.1.4)
;
N N 0.0061 0.0033
;
International Tables for Crystallography
(1992, Vol. C, Tables 4.2.6.8 and 6.1.1.4)
;
O O 0.0106 0.0060
;
International Tables for Crystallography
(1992, Vol. C, Tables 4.2.6.8 and 6.1.1.4)
;

loop_
_geom_angle_atom_site_label_1
_geom_angle_atom_site_label_2
_geom_angle_atom_site_label_3
_geom_angle
C9 O1 C13 116.06(8)
C10 O2 C11 115.72(8)
C2 N1 C1 109.67(9)
C2 N1 H1 125.2(10)
C1 N1 H1 123.5(10)
C8 C1 N1 106.96(9)
C8 C1 C10 133.48(10)
N1 C1 C10 119.54(9)
N1 C2 C3 107.57(9)
N1 C2 H2 119.1(9)
C3 C2 H2 133.3(9)
C2 C3 C8 108.02(9)
C2 C3 C4 144.88(10)
C8 C3 C4 107.07(9)
C3 C4 C5 106.56(8)
C3 C4 C9 98.26(8)
C5 C4 C9 96.72(8)
C3 C4 H4 118.8(8)
C5 C4 H4 116.3(8)
C9 C4 H4 116.7(8)
C6 C5 C4 108.20(10)
C6 C5 H5 127.5(9)
C4 C5 H5 124.2(9)
C5 C6 C7 108.40(10)
C5 C6 H6 127.5(9)
C7 C6 H6 124.0(9)
C8 C7 C6 106.31(9)
C8 C7 C9 98.49(8)
C6 C7 C9 96.63(8)
C8 C7 H7 118.3(8)
C6 C7 H7 116.1(8)
C9 C7 H7 117.6(8)
C1 C8 C3 107.78(10)
C1 C8 C7 145.13(10)
C3 C8 C7 107.06(9)
O1 C9 C7 113.34(8)
O1 C9 C4 116.04(8)
C7 C9 C4 93.77(8)
O1 C9 H9 111.2(8)
C7 C9 H9 110.1(8)
C4 C9 H9 111.2(8)
O3 C10 O2 123.77(10)
O3 C10 C1 124.61(10)
O2 C10 C1 111.62(9)
O2 C11 C12 107.18(9)
O2 C11 H11A 109.1(9)
C12 C11 H11A 112.2(9)
O2 C11 H11B 106.7(9)
C12 C11 H11B 112.0(9)
H11A C11 H11B 109.4(12)
C11 C12 H12A 110.5(10)
C11 C12 H12B 109.8(10)
H12A C12 H12B 109.4(14)
C11 C12 H12C 111.3(10)
H12A C12 H12C 108.7(14)
H12B C12 H12C 107.1(14)
O1 C13 C16 104.30(8)
O1 C13 C15 110.26(8)
C16 C13 C15 110.22(9)
O1 C13 C14 110.15(9)
C16 C13 C14 109.98(9)
C15 C13 C14 111.69(9)
C13 C14 H14A 112.9(9)
C13 C14 H14B 109.4(9)
H14A C14 H14B 105.1(12)
C13 C14 H14C 110.6(9)
H14A C14 H14C 109.1(12)
H14B C14 H14C 109.6(13)
C13 C15 H15A 109.6(9)
C13 C15 H15B 108.5(9)
H15A C15 H15B 108.3(12)
C13 C15 H15C 112.2(8)
H15A C15 H15C 110.1(12)
H15B C15 H15C 108.2(12)
C13 C16 H16A 110.6(8)
C13 C16 H16B 108.9(9)
H16A C16 H16B 108.6(12)
C13 C16 H16C 111.8(9)
H16A C16 H16C 108.8(12)
H16B C16 H16C 108.1(12)

loop_
_geom_bond_atom_site_label_1
_geom_bond_atom_site_label_2
_geom_bond_distance
O1 C9 1.4185(13)
O1 C13 1.4640(12)
O2 C10 1.3488(14)
O2 C11 1.4531(13)
O3 C10 1.2135(14)
N1 C2 1.3706(14)
N1 C1 1.3881(14)
N1 H1 0.893(16)
C1 C8 1.3788(15)
C1 C10 1.4538(15)
C2 C3 1.3736(16)
C2 H2 0.965(15)
C3 C8 1.4093(15)
C3 C4 1.5132(15)
C4 C5 1.5355(15)
C4 C9 1.5782(15)
C4 H4 0.990(14)
C5 C6 1.3332(17)
C5 H5 0.984(15)
C6 C7 1.5377(15)
C6 H6 0.977(14)
C7 C8 1.5156(15)
C7 C9 1.5699(15)
C7 H7 0.975(14)
C9 H9 0.993(14)
C11 C12 1.5014(18)
C11 H11A 0.987(15)
C11 H11B 0.990(15)
C12 H12A 1.006(17)
C12 H12B 0.996(17)
C12 H12C 0.964(17)
C13 C16 1.5251(15)
C13 C15 1.5264(15)
C13 C14 1.5266(15)
C14 H14A 1.016(16)
C14 H14B 1.000(16)
C14 H14C 0.992(16)
C15 H15A 0.991(16)
C15 H15B 0.984(15)
C15 H15C 1.005(15)
C16 H16A 1.010(15)
C16 H16B 0.986(16)
C16 H16C 0.992(15)

loop_
_geom_torsion_atom_site_label_1
_geom_torsion_atom_site_label_2
_geom_torsion_atom_site_label_3
_geom_torsion_atom_site_label_4
_geom_torsion
C2 N1 C1 C8 0.19(11)
C2 N1 C1 C10 178.80(9)
C1 N1 C2 C3 -0.50(12)
N1 C2 C3 C8 0.62(12)
N1 C2 C3 C4 -176.87(14)
C2 C3 C4 C5 113.36(16)
C8 C3 C4 C5 -64.14(11)
C2 C3 C4 C9 -147.05(15)
C8 C3 C4 C9 35.45(10)
C3 C4 C5 C6 65.40(12)
C9 C4 C5 C6 -35.32(11)
C4 C5 C6 C7 -0.25(12)
C5 C6 C7 C8 -64.96(11)
C5 C6 C7 C9 35.93(11)
N1 C1 C8 C3 0.20(11)
C10 C1 C8 C3 -178.14(11)
N1 C1 C8 C7 177.57(14)
C10 C1 C8 C7 -0.8(2)
C2 C3 C8 C1 -0.51(12)
C4 C3 C8 C1 177.98(8)
C2 C3 C8 C7 -178.93(8)
C4 C3 C8 C7 -0.44(11)
C6 C7 C8 C1 -112.84(16)
C9 C7 C8 C1 147.65(15)
C6 C7 C8 C3 64.54(10)
C9 C7 C8 C3 -34.97(10)
C13 O1 C9 C7 -149.31(8)
C13 O1 C9 C4 103.80(10)
C8 C7 C9 O1 -66.87(10)
C6 C7 C9 O1 -174.52(8)
C8 C7 C9 C4 53.63(9)
C6 C7 C9 C4 -54.02(8)
C3 C4 C9 O1 64.43(10)
C5 C4 C9 O1 172.31(8)
C3 C4 C9 C7 -53.87(8)
C5 C4 C9 C7 54.01(9)
C11 O2 C10 O3 -6.82(15)
C11 O2 C10 C1 173.29(8)
C8 C1 C10 O3 175.89(11)
N1 C1 C10 O3 -2.29(16)
C8 C1 C10 O2 -4.22(17)
N1 C1 C10 O2 177.60(9)
C10 O2 C11 C12 163.72(9)
C9 O1 C13 C16 -171.76(8)
C9 O1 C13 C15 -53.46(11)
C9 O1 C13 C14 70.26(11)
